data_7008374
loop_
_publ_author_name
'Dilworth, Jonathan R.'
'von Beckh W, Carlo A Maresca'
'Pascu, Sofia I.'

_publ_section_title
;
 Synthesis, structure and catalytic activity of thioether-phosphane
 complexes of Pd(II) and Pt(II).
;
_journal_issue 12
_journal_name_full 'Dalton transactions (Cambridge, England : 2003)'
_journal_page_first 2151
_journal_page_last 2161
_journal_paper_doi 10.1039/b502195b
_journal_year 2005
_chemical_compound_source
;
?
;
_chemical_formula_moiety ' C23 H25 Cl2 P1 Pd1 S1 '
_chemical_formula_sum 'C23 H25 Cl2 P Pd S'
_chemical_formula_weight 541.80
_chemical_name_systematic
;
?
;
_space_group_IT_number 14
_symmetry_cell_setting monoclinic
_symmetry_space_group_name_Hall '-P 2yn'
_symmetry_space_group_name_H-M 'P 1 21/n 1'
_atom_sites_solution_hydrogens geom
_atom_sites_solution_primary direct
_cell_angle_alpha 90
_cell_angle_beta 109.7231(14)
_cell_angle_gamma 90
_cell_formula_units_Z 4
_cell_length_a 12.5554(4)
_cell_length_b 15.0824(5)
_cell_length_c 12.7084(4)
_cell_measurement_reflns_used 4756
_cell_measurement_temperature 150
_cell_measurement_theta_max 27
_cell_measurement_theta_min 5
_cell_volume 2265.35(13)
_computing_cell_refinement
;
Denzo/Scalepack (Otwinowski & Minor, 1996)
;
_computing_data_collection
;
COLLECT (Nonius BV, 1997)
;
_computing_data_reduction
;
Denzo/Scalepack (Otwinowski & Minor, 1996)
;
_computing_molecular_graphics
;
CAMERON (Watkin et al 1996)
;
_computing_publication_material
;
CRYSTALS (Watkin et al 2003)
;
_computing_structure_refinement
;
CRYSTALS (Watkin et al 2003)
;
_computing_structure_solution
;
SIR92 (Altomare et al, 1994)
;
_diffrn_ambient_temperature 150
_diffrn_measured_fraction_theta_full 0.991
_diffrn_measured_fraction_theta_max 0.981
_diffrn_measurement_device_type
;
Nonius Kappa CCD
;
_diffrn_measurement_method \w
_diffrn_radiation_monochromator graphite
_diffrn_radiation_type 'Mo K\a'
_diffrn_radiation_wavelength 0.71073
_diffrn_reflns_av_R_equivalents 0.03
_diffrn_reflns_limit_h_max 16
_diffrn_reflns_limit_h_min -16
_diffrn_reflns_limit_k_max 18
_diffrn_reflns_limit_k_min -19
_diffrn_reflns_limit_l_max 16
_diffrn_reflns_limit_l_min -16
_diffrn_reflns_number 9161
_diffrn_reflns_theta_full 25.000
_diffrn_reflns_theta_max 27.496
_diffrn_reflns_theta_min 5.107
_diffrn_standards_decay_% 0.00
_diffrn_standards_interval_count 0
_diffrn_standards_interval_time 0
_diffrn_standards_number 0
_exptl_absorpt_coefficient_mu 1.225
_exptl_absorpt_correction_T_max 0.96
_exptl_absorpt_correction_T_min 0.83
_exptl_absorpt_correction_type multi-scan
_exptl_absorpt_process_details
;
Denzo/Scalepack (Otwinowski & Minor, 1996)
;
_exptl_crystal_colour ' colourless '
_exptl_crystal_density_diffrn 1.588
_exptl_crystal_description ' plate '
_exptl_crystal_F_000 1096
_exptl_crystal_size_max 0.15
_exptl_crystal_size_mid 0.15
_exptl_crystal_size_min 0.03
_refine_diff_density_max 0.59
_refine_diff_density_min -0.70
_refine_ls_extinction_method None
_refine_ls_goodness_of_fit_ref 1.1108
_refine_ls_hydrogen_treatment mixed
_refine_ls_matrix_type full
_refine_ls_number_parameters 253
_refine_ls_number_reflns 3429
_refine_ls_number_restraints 0
_refine_ls_R_factor_all 0.0609
_refine_ls_R_factor_gt 0.0317
_refine_ls_shift/su_max 0.001123
_refine_ls_structure_factor_coef F
_refine_ls_weighting_details
;
Method, part 1, Chebychev polynomial, (Watkin, 1994, Prince, 1982)
[weight] = 1.0/[A~0~*T~0~(x)+A~1~*T~1~(x) ... +A~n-1~]*T~n-1~(x)]
where A~i~ are the Chebychev coefficients listed below and x= Fcalc/Fmax
Method = Robust Weighting (Prince, 1982)
W = [weight] * [1-(deltaF/6*sigmaF)^2^]^2^
A~i~ are:
0.361 0.682E-01 0.941E-01
;
_refine_ls_weighting_scheme calc
_refine_ls_wR_factor_all 0.0561
_refine_ls_wR_factor_gt 0.0337
_refine_ls_wR_factor_ref 0.0337
_reflns_limit_h_max 15
_reflns_limit_h_min -16
_reflns_limit_k_max 19
_reflns_limit_k_min 0
_reflns_limit_l_max 16
_reflns_limit_l_min 0
_reflns_number_gt 3429
_reflns_number_total 5117
_reflns_threshold_expression I>3.00u(I)
_cod_data_source_file b502195b.txt
_cod_data_source_block 4
_cod_depositor_comments
;
The following automatic conversions were performed:
'_symmetry_cell_setting' value 'Monoclinic' changed to 'monoclinic'
according to '/home/saulius/struct/CIF-dictionaries/cif_core.dic'
dictionary named 'cif_core.dic' version 2.4.1 from 2010-06-29.

Automatic conversion script
Id: cif_fix_enum 1527 2010-12-29 10:47:43Z saulius 
;
_cod_original_sg_symbol_H-M 'P 1 21/n 1 '
_cod_original_formula_sum ' C23 H25 Cl2 P1 Pd1 S1 '
_cod_database_code 7008374

loop_
_symmetry_equiv_pos_as_xyz
x,y,z
-x,-y,-z
-x+1/2,y+1/2,-z+1/2
x+1/2,-y+1/2,z+1/2

loop_
_atom_site_label
_atom_site_type_symbol
_atom_site_fract_x
_atom_site_fract_y
_atom_site_fract_z
_atom_site_U_iso_or_equiv
_atom_site_occupancy
_atom_site_adp_type
_atom_site_refinement_flags_posn
_atom_site_refinement_flags_adp
_atom_site_refinement_flags_occupancy
_atom_site_disorder_assembly
_atom_site_disorder_group
_atom_site_attached_hydrogens
Pd1 Pd 0.80754(2) 0.319915(18) 0.12368(2) 0.0175 1.0000 Uani . . . . . .
Cl1 Cl 0.86620(8) 0.18543(6) 0.06395(7) 0.0268 1.0000 Uani . . . . . .
Cl2 Cl 0.83882(8) 0.26352(6) 0.30108(7) 0.0248 1.0000 Uani . . . . . .
S1 S 0.79688(7) 0.37982(6) -0.04583(7) 0.0192 1.0000 Uani . . . . . .
P1 P 0.75841(7) 0.44311(6) 0.19203(7) 0.0187 1.0000 Uani . . . . . .
C1 C 0.6933(3) 0.5266(2) 0.0851(3) 0.0221 1.0000 Uani . . . . . .
C2 C 0.7694(3) 0.5555(2) 0.0224(3) 0.0211 1.0000 Uani . . . . . .
C3 C 0.8019(3) 0.6442(3) 0.0282(3) 0.0277 1.0000 Uani . . . . . .
C4 C 0.8716(3) 0.6758(3) -0.0276(3) 0.0300 1.0000 Uani . . . . . .
C5 C 0.9109(3) 0.6185(3) -0.0912(3) 0.0274 1.0000 Uani . . . . . .
C6 C 0.8826(3) 0.5290(3) -0.0964(3) 0.0234 1.0000 Uani . . . . . .
C7 C 0.8129(3) 0.4972(2) -0.0400(3) 0.0197 1.0000 Uani . . . . . .
C8 C 0.6611(3) 0.3584(3) -0.1637(3) 0.0234 1.0000 Uani . . . . . .
C9 C 0.5604(3) 0.4054(3) -0.1485(3) 0.0283 1.0000 Uani . . . . . .
C10 C 0.6451(3) 0.2582(3) -0.1664(3) 0.0326 1.0000 Uani . . . . . .
C11 C 0.6808(4) 0.3911(3) -0.2692(3) 0.0349 1.0000 Uani . . . . . .
C12 C 0.6502(3) 0.4214(2) 0.2536(3) 0.0228 1.0000 Uani . . . . . .
C13 C 0.6542(3) 0.4554(3) 0.3567(3) 0.0302 1.0000 Uani . . . . . .
C14 C 0.5686(4) 0.4341(4) 0.3993(4) 0.0423 1.0000 Uani . . . . . .
C15 C 0.4801(4) 0.3800(3) 0.3411(4) 0.0433 1.0000 Uani . . . . . .
C16 C 0.4758(4) 0.3461(3) 0.2379(4) 0.0417 1.0000 Uani . . . . . .
C17 C 0.5595(4) 0.3672(3) 0.1937(3) 0.0321 1.0000 Uani . . . . . .
C18 C 0.8773(3) 0.5009(2) 0.2894(3) 0.0218 1.0000 Uani . . . . . .
C19 C 0.8640(4) 0.5849(3) 0.3285(3) 0.0305 1.0000 Uani . . . . . .
C20 C 0.9576(4) 0.6300(3) 0.3992(4) 0.0383 1.0000 Uani . . . . . .
C21 C 1.0641(4) 0.5925(3) 0.4293(3) 0.0376 1.0000 Uani . . . . . .
C22 C 1.0779(3) 0.5100(3) 0.3897(3) 0.0327 1.0000 Uani . . . . . .
C23 C 0.9846(3) 0.4631(3) 0.3212(3) 0.0260 1.0000 Uani . . . . . .
H11 H 0.6739 0.5796 0.1223 0.0267 1.0000 Uiso . U . . . .
H12 H 0.6227 0.5010 0.0307 0.0267 1.0000 Uiso . U . . . .
H31 H 0.7740 0.6862 0.0740 0.0334 1.0000 Uiso . U . . . .
H41 H 0.8935 0.7398 -0.0219 0.0356 1.0000 Uiso . U . . . .
H51 H 0.9595 0.6414 -0.1334 0.0327 1.0000 Uiso . U . . . .
H61 H 0.9126 0.4873 -0.1409 0.0280 1.0000 Uiso . U . . . .
H91 H 0.4907 0.3917 -0.2134 0.0324 1.0000 Uiso . U . . . .
H92 H 0.5739 0.4709 -0.1444 0.0324 1.0000 Uiso . U . . . .
H93 H 0.5501 0.3847 -0.0778 0.0324 1.0000 Uiso . . . . . .
H101 H 0.5737 0.2422 -0.2279 0.0370 1.0000 Uiso . U . . . .
H102 H 0.7107 0.2288 -0.1798 0.0370 1.0000 Uiso . U . . . .
H103 H 0.6404 0.2378 -0.0932 0.0370 1.0000 Uiso . . . . . .
H111 H 0.6109 0.3814 -0.3352 0.0410 1.0000 Uiso . U . . . .
H112 H 0.6993 0.4558 -0.2616 0.0410 1.0000 Uiso . U . . . .
H113 H 0.7452 0.3577 -0.2798 0.0410 1.0000 Uiso . . . . . .
H131 H 0.7180 0.4948 0.3999 0.0371 1.0000 Uiso . U . . . .
H141 H 0.5715 0.4585 0.4734 0.0537 1.0000 Uiso . U . . . .
H151 H 0.4194 0.3652 0.3727 0.0565 1.0000 Uiso . U . . . .
H161 H 0.4120 0.3064 0.1954 0.0533 1.0000 Uiso . U . . . .
H171 H 0.5551 0.3437 0.1188 0.0412 1.0000 Uiso . U . . . .
H191 H 0.7873 0.6128 0.3059 0.0344 1.0000 Uiso . U . . . .
H201 H 0.9477 0.6899 0.4284 0.0438 1.0000 Uiso . U . . . .
H211 H 1.1310 0.6253 0.4798 0.0422 1.0000 Uiso . U . . . .
H221 H 1.1552 0.4835 0.4102 0.0389 1.0000 Uiso . U . . . .
H231 H 0.9948 0.4022 0.2948 0.0311 1.0000 Uiso . U . . . .

loop_
_atom_site_aniso_label
_atom_site_aniso_U_11
_atom_site_aniso_U_22
_atom_site_aniso_U_33
_atom_site_aniso_U_23
_atom_site_aniso_U_13
_atom_site_aniso_U_12
Pd1 0.01907(12) 0.01711(13) 0.01638(12) 0.00026(10) 0.00609(9) 0.00022(11)
Cl1 0.0345(5) 0.0222(4) 0.0244(4) -0.0009(3) 0.0108(3) 0.0053(4)
Cl2 0.0308(5) 0.0238(4) 0.0202(4) 0.0043(3) 0.0093(3) 0.0021(3)
S1 0.0200(4) 0.0210(4) 0.0162(4) -0.0002(3) 0.0056(3) -0.0002(3)
P1 0.0212(4) 0.0186(4) 0.0175(4) 0.0000(3) 0.0079(3) -0.0001(3)
C1 0.0229(17) 0.0232(18) 0.0207(16) 0.0006(14) 0.0082(14) 0.0021(14)
C2 0.0227(17) 0.0220(18) 0.0162(16) 0.0034(13) 0.0034(13) 0.0008(14)
C3 0.036(2) 0.0256(19) 0.0220(18) 0.0007(15) 0.0103(16) 0.0003(16)
C4 0.035(2) 0.0242(19) 0.0302(19) 0.0038(16) 0.0099(16) -0.0031(17)
C5 0.0263(19) 0.031(2) 0.0246(18) 0.0086(16) 0.0078(15) -0.0016(16)
C6 0.0211(17) 0.030(2) 0.0184(16) 0.0032(14) 0.0062(13) 0.0015(15)
C7 0.0186(16) 0.0222(17) 0.0164(15) 0.0009(13) 0.0036(13) 0.0003(13)
C8 0.0212(17) 0.0289(19) 0.0157(16) -0.0029(14) 0.0004(13) 0.0003(15)
C9 0.0217(18) 0.031(2) 0.0283(19) -0.0033(16) 0.0033(15) -0.0015(15)
C10 0.029(2) 0.031(2) 0.032(2) -0.0089(17) 0.0033(17) 0.0007(17)
C11 0.036(2) 0.047(3) 0.0201(18) 0.0008(17) 0.0062(16) -0.0039(19)
C12 0.0273(18) 0.0184(17) 0.0247(18) 0.0037(14) 0.0114(14) 0.0029(14)
C13 0.0328(19) 0.038(2) 0.0218(18) 0.0023(16) 0.0119(15) 0.0076(18)
C14 0.040(2) 0.065(3) 0.029(2) 0.011(2) 0.0211(19) 0.017(2)
C15 0.038(2) 0.052(3) 0.051(3) 0.020(2) 0.030(2) 0.010(2)
C16 0.039(2) 0.037(2) 0.058(3) 0.003(2) 0.027(2) -0.0032(19)
C17 0.039(2) 0.029(2) 0.035(2) -0.0056(17) 0.0212(18) -0.0051(18)
C18 0.0271(18) 0.0212(17) 0.0161(16) 0.0026(13) 0.0058(14) -0.0023(14)
C19 0.039(2) 0.024(2) 0.0231(18) -0.0028(15) 0.0032(16) 0.0030(17)
C20 0.058(3) 0.022(2) 0.030(2) -0.0030(16) 0.008(2) -0.0036(19)
C21 0.043(2) 0.038(2) 0.0245(19) -0.0039(17) 0.0019(18) -0.015(2)
C22 0.0253(19) 0.046(3) 0.0254(19) -0.0018(17) 0.0073(16) -0.0063(18)
C23 0.0260(18) 0.029(2) 0.0231(18) -0.0018(15) 0.0081(15) -0.0013(16)

loop_
_atom_type_symbol
_atom_type_scat_dispersion_real
_atom_type_scat_dispersion_imag
_atom_type_scat_Cromer_Mann_a1
_atom_type_scat_Cromer_Mann_b1
_atom_type_scat_Cromer_Mann_a2
_atom_type_scat_Cromer_Mann_b2
_atom_type_scat_Cromer_Mann_a3
_atom_type_scat_Cromer_Mann_b3
_atom_type_scat_Cromer_Mann_a4
_atom_type_scat_Cromer_Mann_b4
_atom_type_scat_Cromer_Mann_c
_atom_type_scat_source
'C ' 0.0033 0.0016 2.3100 20.8439 1.0200 10.2075 1.5886 0.5687 0.8650 51.6512 0.2156 International_Tables_Vol_IV_Table_2.2B
'H ' 0.0000 0.0000 0.4930 10.5109 0.3229 26.1257 0.1402 3.1424 0.0408 57.7997 0.0030 International_Tables_Vol_IV_Table_2.2B
'Cl ' 0.1484 0.1585 11.4604 0.0104 7.1964 1.1662 6.2556 18.5194 1.6455 47.7784 -9.5574 International_Tables_Vol_IV_Table_2.2B
'P ' 0.0900 0.0950 6.4345 1.9067 4.1791 27.1570 1.7800 0.5260 1.4908 68.1645 1.1149 International_Tables_Vol_IV_Table_2.2B
'Pd ' -1.1770 1.0070 19.3319 0.6987 15.5017 7.9893 5.2954 25.2052 0.6058 76.8986 5.2659 International_Tables_Vol_IV_Table_2.2B
'S ' 0.1246 0.1234 6.9053 1.4679 5.2034 22.2151 1.4379 0.2536 1.5863 56.1720 0.8669 International_Tables_Vol_IV_Table_2.2B

loop_
_geom_angle_atom_site_label_1
_geom_angle_site_symmetry_1
_geom_angle_atom_site_label_2
_geom_angle_site_symmetry_2
_geom_angle_atom_site_label_3
_geom_angle_site_symmetry_3
_geom_angle
_geom_angle_publ_flag
Cl1 . Pd1 . Cl2 . 91.64(3) yes
Cl1 . Pd1 . S1 . 87.84(3) yes
Cl2 . Pd1 . S1 . 173.81(3) yes
Cl1 . Pd1 . P1 . 175.99(3) yes
Cl2 . Pd1 . P1 . 84.54(3) yes
S1 . Pd1 . P1 . 95.83(3) yes
Pd1 . S1 . C7 . 112.45(12) yes
Pd1 . S1 . C8 . 115.45(12) yes
C7 . S1 . C8 . 105.30(16) yes
Pd1 . P1 . C1 . 113.44(12) yes
Pd1 . P1 . C12 . 111.38(12) yes
C1 . P1 . C12 . 103.47(16) yes
Pd1 . P1 . C18 . 113.32(13) yes
C1 . P1 . C18 . 103.60(16) yes
C12 . P1 . C18 . 110.99(17) yes
P1 . C1 . C2 . 112.9(2) yes
P1 . C1 . H11 . 108.598 no
C2 . C1 . H11 . 108.597 no
P1 . C1 . H12 . 108.598 no
C2 . C1 . H12 . 108.597 no
H11 . C1 . H12 . 109.466 no
C1 . C2 . C3 . 118.6(3) yes
C1 . C2 . C7 . 123.6(3) yes
C3 . C2 . C7 . 117.7(3) yes
C2 . C3 . C4 . 121.9(4) yes
C2 . C3 . H31 . 119.055 no
C4 . C3 . H31 . 119.055 no
C3 . C4 . C5 . 119.7(4) yes
C3 . C4 . H41 . 120.127 no
C5 . C4 . H41 . 120.126 no
C4 . C5 . C6 . 119.9(3) yes
C4 . C5 . H51 . 120.061 no
C6 . C5 . H51 . 120.061 no
C5 . C6 . C7 . 120.3(3) yes
C5 . C6 . H61 . 119.839 no
C7 . C6 . H61 . 119.839 no
S1 . C7 . C2 . 125.6(3) yes
S1 . C7 . C6 . 113.8(3) yes
C2 . C7 . C6 . 120.4(3) yes
S1 . C8 . C9 . 112.9(2) yes
S1 . C8 . C10 . 105.5(3) yes
C9 . C8 . C10 . 110.9(3) yes
S1 . C8 . C11 . 105.8(3) yes
C9 . C8 . C11 . 110.4(3) yes
C10 . C8 . C11 . 111.2(3) yes
C8 . C9 . H91 . 109.467 no
C8 . C9 . H92 . 109.467 no
H91 . C9 . H92 . 109.476 no
C8 . C9 . H93 . 109.467 no
H91 . C9 . H93 . 109.475 no
H92 . C9 . H93 . 109.476 no
C8 . C10 . H101 . 109.467 no
C8 . C10 . H102 . 109.467 no
H101 . C10 . H102 . 109.475 no
C8 . C10 . H103 . 109.467 no
H101 . C10 . H103 . 109.476 no
H102 . C10 . H103 . 109.476 no
C8 . C11 . H111 . 109.466 no
C8 . C11 . H112 . 109.467 no
H111 . C11 . H112 . 109.475 no
C8 . C11 . H113 . 109.467 no
H111 . C11 . H113 . 109.476 no
H112 . C11 . H113 . 109.476 no
P1 . C12 . C13 . 123.1(3) yes
P1 . C12 . C17 . 117.5(3) yes
C13 . C12 . C17 . 119.4(4) yes
C12 . C13 . C14 . 119.6(4) yes
C12 . C13 . H131 . 120.217 no
C14 . C13 . H131 . 120.219 no
C13 . C14 . C15 . 121.0(4) yes
C13 . C14 . H141 . 119.479 no
C15 . C14 . H141 . 119.480 no
C14 . C15 . C16 . 119.5(4) yes
C14 . C15 . H151 . 120.244 no
C16 . C15 . H151 . 120.244 no
C15 . C16 . C17 . 120.3(4) yes
C15 . C16 . H161 . 119.867 no
C17 . C16 . H161 . 119.864 no
C12 . C17 . C16 . 120.2(4) yes
C12 . C17 . H171 . 119.908 no
C16 . C17 . H171 . 119.910 no
P1 . C18 . C19 . 120.8(3) yes
P1 . C18 . C23 . 119.7(3) yes
C19 . C18 . C23 . 119.4(3) yes
C18 . C19 . C20 . 119.9(4) yes
C18 . C19 . H191 . 120.057 no
C20 . C19 . H191 . 120.058 no
C19 . C20 . C21 . 120.4(4) yes
C19 . C20 . H201 . 119.808 no
C21 . C20 . H201 . 119.806 no
C20 . C21 . C22 . 119.9(4) yes
C20 . C21 . H211 . 120.035 no
C22 . C21 . H211 . 120.035 no
C21 . C22 . C23 . 120.3(4) yes
C21 . C22 . H221 . 119.829 no
C23 . C22 . H221 . 119.828 no
C22 . C23 . C18 . 120.0(4) yes
C22 . C23 . H231 . 119.989 no
C18 . C23 . H231 . 119.987 no

loop_
_geom_bond_atom_site_label_1
_geom_bond_site_symmetry_1
_geom_bond_atom_site_label_2
_geom_bond_site_symmetry_2
_geom_bond_distance
_geom_bond_publ_flag
Pd1 . Cl1 . 2.3686(9) yes
Pd1 . Cl2 . 2.3157(9) yes
Pd1 . S1 . 2.2979(9) yes
Pd1 . P1 . 2.2247(9) yes
S1 . C7 . 1.780(4) yes
S1 . C8 . 1.879(3) yes
P1 . C1 . 1.830(4) yes
P1 . C12 . 1.812(4) yes
P1 . C18 . 1.809(4) yes
C1 . C2 . 1.500(5) yes
C1 . H11 . 1.000 no
C1 . H12 . 1.000 no
C2 . C3 . 1.393(5) yes
C2 . C7 . 1.412(5) yes
C3 . C4 . 1.384(5) yes
C3 . H31 . 1.000 no
C4 . C5 . 1.383(6) yes
C4 . H41 . 1.000 no
C5 . C6 . 1.392(5) yes
C5 . H51 . 1.000 no
C6 . C7 . 1.390(5) yes
C6 . H61 . 1.000 no
C8 . C9 . 1.519(5) yes
C8 . C10 . 1.523(6) yes
C8 . C11 . 1.525(5) yes
C9 . H91 . 1.000 no
C9 . H92 . 1.000 no
C9 . H93 . 1.000 no
C10 . H101 . 1.000 no
C10 . H102 . 1.000 no
C10 . H103 . 1.000 no
C11 . H111 . 1.000 no
C11 . H112 . 1.000 no
C11 . H113 . 1.000 no
C12 . C13 . 1.392(5) yes
C12 . C17 . 1.399(5) yes
C13 . C14 . 1.394(6) yes
C13 . H131 . 1.000 no
C14 . C15 . 1.375(7) yes
C14 . H141 . 1.000 no
C15 . C16 . 1.392(7) yes
C15 . H151 . 1.000 no
C16 . C17 . 1.385(6) yes
C16 . H161 . 1.000 no
C17 . H171 . 1.000 no
C18 . C19 . 1.391(5) yes
C18 . C23 . 1.392(5) yes
C19 . C20 . 1.393(6) yes
C19 . H191 . 1.000 no
C20 . C21 . 1.381(7) yes
C20 . H201 . 1.000 no
C21 . C22 . 1.376(6) yes
C21 . H211 . 1.000 no
C22 . C23 . 1.393(5) yes
C22 . H221 . 1.000 no
C23 . H231 . 1.000 no
